data_7131083
loop_
_publ_author_name
'Yu, Haiping'
'Fu, Kaiyue'
'Yang, Guang'
'Liu, Mengyu'
'Yang, Peng'
'Liu, Tao'

_publ_section_title
;
 Divergent upgrading pathways of sulfones with primary alcohols:
 nickel-catalyzed &#x3b1;-alkylation under N<sub>2</sub> and metal-free
 promoted &#x3b2;-olefination in open air.
;
_journal_issue 5
_journal_name_full 'Chemical communications (Cambridge, England)'
_journal_page_first 615
_journal_page_last 618
_journal_paper_doi 10.1039/d2cc05882k
_journal_volume 59
_journal_year 2023
_chemical_formula_moiety 'C15 H20 O2 S'
_chemical_formula_sum 'C15 H20 O2 S'
_chemical_formula_weight 264.37
_space_group_crystal_system triclinic
_space_group_IT_number 2
_space_group_name_Hall '-P 1'
_space_group_name_H-M_alt 'P -1'
_atom_sites_solution_hydrogens geom
_atom_sites_solution_primary direct
_atom_sites_solution_secondary difmap
_audit_creation_date 2022-08-15
_audit_creation_method
;
  Olex2 1.2
  (compiled Apr 23 2013 17:54:37, GUI svn.r4466)
;
_audit_update_record
;
2022-09-20 deposited with the CCDC.	2022-12-09 downloaded from the CCDC.
;
_cell_angle_alpha 92.066(5)
_cell_angle_beta 95.165(4)
_cell_angle_gamma 99.518(5)
_cell_formula_units_Z 4
_cell_length_a 8.5020(4)
_cell_length_b 13.0247(10)
_cell_length_c 13.5023(7)
_cell_measurement_reflns_used 3685
_cell_measurement_temperature 293(2)
_cell_measurement_theta_max 69.8700
_cell_measurement_theta_min 7.9630
_cell_volume 1466.64(15)
_computing_cell_refinement 'CrysAlisPro 1.171.40.84a (Rigaku OD, 2020)'
_computing_data_collection 'CrysAlisPro 1.171.40.84a (Rigaku OD, 2020)'
_computing_data_reduction 'CrysAlisPro 1.171.40.84a (Rigaku OD, 2020)'
_computing_molecular_graphics
;
O. V. Dolomanov, L. J. Bourhis, R. J. Gildea, J. A. K. Howard and H. Puschmann,
OLEX2: a complete structure solution, refinement and analysis program.
J. Appl. Cryst. (2009). 42, 339-341.
;
_computing_publication_material
;
O. V. Dolomanov, L. J. Bourhis, R. J. Gildea, J. A. K. Howard and H. Puschmann,
OLEX2: a complete structure solution, refinement and analysis program.
J. Appl. Cryst. (2009). 42, 339-341.
;
_computing_structure_refinement
;
XL, G.M. Sheldrick, Acta Cryst.
(2008). A64, 112-122
;
_computing_structure_solution
;
XS, G.M. Sheldrick, Acta Cryst.
(2008). A64, 112-122
;
_diffrn_ambient_temperature 293(2)
_diffrn_detector 'CCD plate'
_diffrn_detector_area_resol_mean 16.0793
_diffrn_detector_type Eos
_diffrn_measured_fraction_theta_full 0.9990
_diffrn_measured_fraction_theta_max 0.9788
_diffrn_measurement_details
;
List of Runs (angles in degrees, time in seconds):

  # Type    Start    End  Width  t~exp~   \w     \q     \k     \f   Frames
#--------------------------------------------------------------------------
  1  \w    -31.00   5.00   1.00    1.00    --    0.00 107.00 147.00   36
  2  \w     23.00 100.00   1.00    1.00    --   54.00-107.00  49.00   77
  3  \w    113.00 142.00   1.00    1.00    --  108.00 107.00 147.00   29
  4  \w     47.00 106.00   1.00    1.00    --  108.00-107.00  49.00   59
  5  \w     39.00  66.00   1.00    1.00    --    0.00  57.00 -30.00   27
  6  \w     -4.00  30.00   1.00    1.00    --    0.00 -77.00   0.00   34
  7  \w      7.00  34.00   1.00    1.00    --    0.00  77.00  60.00   27
  8  \w    -21.00  21.00   1.00    1.00    --    0.00  57.00 -30.00   42
  9  \w     34.00 123.00   1.00    1.00    --   54.00  57.00-150.00   89
 10  \w     39.00 106.00   1.00    1.00    --   54.00  57.00   0.00   67
 11  \w    -12.00  60.00   1.00    1.00    --   54.00 -57.00  90.00   72
 12  \w    -15.00  18.00   1.00    1.00    --   54.00 -57.00  60.00   33
 13  \w     28.00 118.00   1.00    1.00    --   54.00  37.00 -30.00   90
 14  \w     55.00  80.00   1.00    1.00    --   54.00-125.00-180.00   25
 15  \w     68.00  93.00   1.00    1.00    --   54.00  57.00-120.00   25
 16  \w     14.00  75.00   1.00    1.00    --   54.00 -99.00 -90.00   61
 17  \w     39.00 142.00   1.00    1.00    --  108.00 -25.00 120.00  103
 18  \w    113.00 176.00   1.00    1.00    --  108.00 111.00 120.00   63
 19  \w     77.00 105.00   1.00    1.00    --  108.00-111.00 -30.00   28
 20  \w     83.00 145.00   1.00    1.00    --  108.00 178.00  60.00   62
 21  \w     80.00 170.00   1.00    1.00    --  108.00  25.00 -30.00   90
 22  \w     80.00 106.00   1.00    1.00    --  108.00 178.00-120.00   26
 23  \w     54.00 108.00   1.00    1.00    --  108.00-111.00-150.00   54
 24  \w     45.00  85.00   1.00    1.00    --  108.00 -91.00 -90.00   40
 25  \w    121.00 146.00   1.00    1.00    --  108.00 178.00-120.00   25
 26  \w     77.00 103.00   1.00    1.00    --  108.00 -91.00  60.00   26
 27  \w     36.00  68.00   1.00    1.00    --  108.00 -91.00  60.00   32
 28  \w    110.00 162.00   1.00    1.00    --  108.00  77.00-180.00   52
 29  \w     42.00 124.00   1.00    1.00    --  108.00 -63.00  60.00   82
 30  \w     45.00 127.00   1.00    1.00    --  108.00 -63.00-180.00   82
 31  \w     38.00 134.00   1.00    1.00    --  108.00 -25.00   0.00   96
;
_diffrn_measurement_device 'four-circle diffractometer'
_diffrn_measurement_device_type 'SuperNova, Dual, Cu at home/near, Eos'
_diffrn_measurement_method '\w scans'
_diffrn_orient_matrix_type 'CrysAlisPro convention (1999,Acta A55,543-557)'
_diffrn_orient_matrix_UB_11 0.0483113000
_diffrn_orient_matrix_UB_12 0.1167693000
_diffrn_orient_matrix_UB_13 -0.0173732000
_diffrn_orient_matrix_UB_21 0.0669808000
_diffrn_orient_matrix_UB_22 0.0200967000
_diffrn_orient_matrix_UB_23 0.1101078000
_diffrn_orient_matrix_UB_31 0.1651041000
_diffrn_orient_matrix_UB_32 -0.0195749000
_diffrn_orient_matrix_UB_33 -0.0270942000
_diffrn_radiation_monochromator mirror
_diffrn_radiation_probe x-ray
_diffrn_radiation_type 'Cu K\a'
_diffrn_radiation_wavelength 1.54184
_diffrn_reflns_av_R_equivalents 0.0176
_diffrn_reflns_av_unetI/netI 0.0221
_diffrn_reflns_limit_h_max 10
_diffrn_reflns_limit_h_min -6
_diffrn_reflns_limit_k_max 15
_diffrn_reflns_limit_k_min -15
_diffrn_reflns_limit_l_max 16
_diffrn_reflns_limit_l_min -15
_diffrn_reflns_number 10229
_diffrn_reflns_theta_full 67.06
_diffrn_reflns_theta_max 67.07
_diffrn_reflns_theta_min 4.64
_diffrn_source 'micro-focus sealed X-ray tube'
_diffrn_source_type 'SuperNova (Cu) X-ray Source'
_exptl_absorpt_coefficient_mu 1.893
_exptl_absorpt_correction_T_max 1.00000
_exptl_absorpt_correction_T_min 0.68182
_exptl_absorpt_correction_type multi-scan
_exptl_absorpt_process_details
;
CrysAlisPro 1.171.40.84a (Rigaku Oxford Diffraction, 2020)
Empirical absorption correction using spherical harmonics,
implemented in SCALE3 ABSPACK scaling algorithm.
;
_exptl_crystal_colour 'clear light colourless'
_exptl_crystal_density_diffrn 1.197
_exptl_crystal_density_method 'not measured'
_exptl_crystal_description block
_exptl_crystal_F_000 568
_exptl_crystal_size_max 0.7
_exptl_crystal_size_mid 0.5
_exptl_crystal_size_min 0.3
_refine_diff_density_max 0.647
_refine_diff_density_min -0.437
_refine_diff_density_rms 0.060
_refine_ls_extinction_method none
_refine_ls_goodness_of_fit_ref 1.075
_refine_ls_hydrogen_treatment mixed
_refine_ls_matrix_type full
_refine_ls_number_parameters 327
_refine_ls_number_reflns 5224
_refine_ls_number_restraints 1
_refine_ls_restrained_S_all 1.075
_refine_ls_R_factor_all 0.0961
_refine_ls_R_factor_gt 0.0830
_refine_ls_shift/su_max 0.000
_refine_ls_shift/su_mean 0.000
_refine_ls_structure_factor_coef Fsqd
_refine_ls_weighting_details 'calc w=1/[\s^2^(Fo^2^)+(0.1384P)^2^+0.8680P] where P=(Fo^2^+2Fc^2^)/3'
_refine_ls_weighting_scheme calc
_refine_ls_wR_factor_gt 0.2398
_refine_ls_wR_factor_ref 0.2572
_reflns_number_gt 4204
_reflns_number_total 5224
_reflns_threshold_expression >2sigma(I)
_cod_data_source_file d2cc05882k2.cif
_cod_data_source_block exp_964
_cod_depositor_comments 'Adding full bibliography for 7131082--7131084.cif.'
_cod_database_code 7131083
_chemical_oxdiff_formula 'C1 H1 O1 N1 S1'
_diffrn_oxdiff_digest_frames
;
01cd06dd08185105c1d31a0ad35ddf05a30002777a9
;
_reflns_odcompleteness_completeness 99.90
_reflns_odcompleteness_iscentric 1
_reflns_odcompleteness_theta 66.97
_olex2_refinement_description
;
1. Fixed Uiso
 At 1.2 times of:
  All C(H) groups, All C(H,H) groups
 At 1.5 times of:
  All C(H,H,H) groups
2. Rigid bond restraints
 C15, C14
 with sigma for 1-2 distances of 0.001 and sigma for 1-3 distances of 0.001
3.a Ternary CH refined with riding coordinates:
 C7(H7), C22(H22)
3.b Secondary CH2 refined with riding coordinates:
 C30(H30A,H30B), C28(H28A,H28B), C29(H29A,H29B), C26(H26A,H26B), C13(H13A,
 H13B), C14(H14A,H14B), C12(H12A,H12B), C15(H15A,H15B), C11(H11A,H11B),
 C27(H27A,H27B)
3.c Aromatic/amide H refined with riding coordinates:
 C5(H5), C9(H9), C1(H1), C24(H24), C20(H20), C4(H4), C3(H3), C16(H16),
 C19(H19), C18(H18), C17(H17), C2(H2)
3.d Idealised Me refined as rotating group:
 C8(H8A,H8B,H8C), C23(H23A,H23B,H23C)
;
_oxdiff_exptl_absorpt_empirical_details
;
Empirical correction (ABSPACK) includes:
- Absorption correction using spherical harmonics
- Frame scaling
;
_oxdiff_exptl_absorpt_empirical_full_max 1.408
_oxdiff_exptl_absorpt_empirical_full_min 0.637

loop_
_space_group_symop_id
_space_group_symop_operation_xyz
1 'x, y, z'
2 '-x, -y, -z'

loop_
_atom_site_label
_atom_site_type_symbol
_atom_site_fract_x
_atom_site_fract_y
_atom_site_fract_z
_atom_site_U_iso_or_equiv
_atom_site_adp_type
_atom_site_occupancy
_atom_site_symmetry_multiplicity
_atom_site_calc_flag
_atom_site_refinement_flags
_atom_site_disorder_assembly
_atom_site_disorder_group
S1 S 0.49845(9) 0.48855(6) 0.79586(6) 0.0610(3) Uani 1 1 d . . .
S2 S 0.29024(14) 0.22851(13) 0.48747(9) 0.1070(5) Uani 1 1 d . . .
O4 O 0.5924(3) 0.5344(2) 0.8846(2) 0.0851(8) Uani 1 1 d . . .
O3 O 0.5552(3) 0.5195(2) 0.7029(2) 0.0863(8) Uani 1 1 d . . .
C6 C 0.3023(4) 0.5143(3) 0.7993(3) 0.0619(8) Uani 1 1 d . . .
C7 C 0.4764(5) 0.3487(3) 0.7958(3) 0.0739(10) Uani 1 1 d . . .
H7 H 0.4122 0.3189 0.7345 0.089 Uiso 1 1 calc R . .
C5 C 0.2478(6) 0.5353(3) 0.8901(3) 0.0831(11) Uani 1 1 d . . .
H5 H 0.3140 0.5352 0.9488 0.100 Uiso 1 1 calc R . .
O1 O 0.2380(5) 0.3225(4) 0.5171(4) 0.161(2) Uani 1 1 d . . .
C21 C 0.4987(5) 0.2478(4) 0.5107(3) 0.0823(11) Uani 1 1 d . . .
C9 C 0.3925(5) 0.3109(3) 0.8813(3) 0.0768(10) Uani 1 1 d . . .
H9 H 0.4527 0.3195 0.9430 0.092 Uiso 1 1 calc R . .
C25 C 0.4472(5) 0.1081(3) 0.2783(3) 0.0833(11) Uani 1 1 d . . .
C1 C 0.2059(5) 0.5134(4) 0.7120(4) 0.0962(13) Uani 1 1 d . . .
H1 H 0.2429 0.4994 0.6510 0.115 Uiso 1 1 calc R . .
C24 C 0.3130(5) 0.1151(4) 0.3197(3) 0.0837(11) Uani 1 1 d . . .
H24 H 0.2481 0.0518 0.3281 0.100 Uiso 1 1 calc R . .
C20 C 0.5825(6) 0.3476(5) 0.5092(4) 0.1035(15) Uani 1 1 d . . .
H20 H 0.5280 0.4030 0.4977 0.124 Uiso 1 1 calc R . .
C22 C 0.2517(5) 0.2084(4) 0.3544(3) 0.0933(13) Uani 1 1 d . . .
H22 H 0.3054 0.2694 0.3229 0.112 Uiso 1 1 calc R . .
C30 C 0.4895(7) 0.0042(3) 0.2483(4) 0.1051(16) Uani 1 1 d . . .
H30A H 0.5783 -0.0094 0.2934 0.126 Uiso 1 1 calc R . .
H30B H 0.3986 -0.0502 0.2546 0.126 Uiso 1 1 calc R . .
C4 C 0.0973(8) 0.5558(4) 0.8928(6) 0.115(2) Uani 1 1 d . . .
H4 H 0.0610 0.5713 0.9536 0.138 Uiso 1 1 calc R . .
C8 C 0.6435(6) 0.3205(4) 0.7957(5) 0.1014(15) Uani 1 1 d . . .
H8A H 0.7035 0.3420 0.8588 0.152 Uiso 1 1 calc R . .
H8B H 0.6975 0.3553 0.7437 0.152 Uiso 1 1 calc R . .
H8C H 0.6348 0.2465 0.7846 0.152 Uiso 1 1 calc R . .
C3 C -0.0011(6) 0.5541(4) 0.8076(8) 0.127(2) Uani 1 1 d . . .
H3 H -0.1051 0.5667 0.8107 0.152 Uiso 1 1 calc R . .
C28 C 0.6662(7) 0.0872(4) 0.1309(4) 0.1058(16) Uani 1 1 d . . .
H28A H 0.6888 0.0850 0.0617 0.127 Uiso 1 1 calc R . .
H28B H 0.7626 0.0788 0.1718 0.127 Uiso 1 1 calc R . .
C10 C 0.2384(6) 0.2653(4) 0.8806(4) 0.0998(14) Uani 1 1 d . . .
C16 C 0.5815(8) 0.1662(5) 0.5275(4) 0.1053(15) Uani 1 1 d . . .
H16 H 0.5258 0.0986 0.5290 0.126 Uiso 1 1 calc R . .
C19 C 0.7443(7) 0.3648(6) 0.5244(4) 0.125(2) Uani 1 1 d . . .
H19 H 0.8004 0.4324 0.5237 0.150 Uiso 1 1 calc R . .
C18 C 0.8251(7) 0.2859(9) 0.5406(4) 0.133(3) Uani 1 1 d . . .
H18 H 0.9363 0.2995 0.5512 0.159 Uiso 1 1 calc R . .
C29 C 0.5334(8) 0.0000(4) 0.1465(5) 0.1165(19) Uani 1 1 d . . .
H29A H 0.4406 0.0045 0.1005 0.140 Uiso 1 1 calc R . .
H29B H 0.5671 -0.0662 0.1324 0.140 Uiso 1 1 calc R . .
C17 C 0.7451(10) 0.1849(8) 0.5417(4) 0.132(2) Uani 1 1 d . . .
H17 H 0.8016 0.1303 0.5519 0.159 Uiso 1 1 calc R . .
C26 C 0.5713(7) 0.1988(4) 0.2577(5) 0.1098(18) Uani 1 1 d . . .
H26A H 0.5286 0.2628 0.2663 0.132 Uiso 1 1 calc R . .
H26B H 0.6644 0.2022 0.3056 0.132 Uiso 1 1 calc R . .
C2 C 0.0511(7) 0.5341(5) 0.7172(6) 0.128(2) Uani 1 1 d . . .
H2 H -0.0167 0.5342 0.6592 0.154 Uiso 1 1 calc R . .
C23 C 0.0701(7) 0.1983(6) 0.3295(5) 0.139(3) Uani 1 1 d . . .
H23A H 0.0452 0.1936 0.2585 0.209 Uiso 1 1 calc R . .
H23B H 0.0342 0.2584 0.3570 0.209 Uiso 1 1 calc R . .
H23C H 0.0171 0.1367 0.3574 0.209 Uiso 1 1 calc R . .
C13 C -0.0508(7) 0.1204(6) 0.8907(6) 0.151(3) Uani 1 1 d . . .
H13A H -0.1299 0.1647 0.9005 0.182 Uiso 1 1 calc R . .
H13B H -0.1040 0.0483 0.8882 0.182 Uiso 1 1 calc R . .
C14 C 0.0760(9) 0.1391(6) 0.9739(5) 0.148(3) Uani 1 1 d U . .
H14A H 0.0276 0.1289 1.0359 0.178 Uiso 1 1 calc R . .
H14B H 0.1466 0.0883 0.9679 0.178 Uiso 1 1 calc R . .
O2 O 0.2265(6) 0.1360(5) 0.5314(3) 0.163(2) Uani 1 1 d . . .
C12 C 0.0242(9) 0.1445(7) 0.7909(5) 0.155(3) Uani 1 1 d . . .
H12A H 0.0890 0.0921 0.7765 0.186 Uiso 1 1 calc R . .
H12B H -0.0614 0.1395 0.7375 0.186 Uiso 1 1 calc R . .
C15 C 0.1665(9) 0.2392(6) 0.9772(4) 0.132(2) Uani 1 1 d U . .
H15A H 0.2523 0.2451 1.0307 0.159 Uiso 1 1 calc R . .
H15B H 0.0988 0.2896 0.9924 0.159 Uiso 1 1 calc R . .
C11 C 0.1182(8) 0.2420(6) 0.7926(5) 0.142(3) Uani 1 1 d . . .
H11A H 0.0492 0.2943 0.7914 0.170 Uiso 1 1 calc R . .
H11B H 0.1737 0.2472 0.7328 0.170 Uiso 1 1 calc R . .
C27 C 0.6202(8) 0.1912(4) 0.1578(5) 0.123(2) Uani 1 1 d . . .
H27A H 0.7108 0.2459 0.1518 0.147 Uiso 1 1 calc R . .
H27B H 0.5330 0.2031 0.1105 0.147 Uiso 1 1 calc R . .

loop_
_atom_site_aniso_label
_atom_site_aniso_U_11
_atom_site_aniso_U_22
_atom_site_aniso_U_33
_atom_site_aniso_U_23
_atom_site_aniso_U_13
_atom_site_aniso_U_12
S1 0.0552(5) 0.0607(5) 0.0663(5) 0.0015(4) 0.0137(3) 0.0037(3)
S2 0.0719(7) 0.1663(13) 0.0803(7) -0.0317(8) 0.0246(5) 0.0116(7)
O4 0.0762(16) 0.0841(18) 0.0877(18) -0.0122(14) -0.0069(14) 0.0041(13)
O3 0.0822(17) 0.103(2) 0.0810(18) 0.0189(15) 0.0326(14) 0.0199(15)
C6 0.0574(18) 0.0564(17) 0.071(2) 0.0000(15) 0.0130(15) 0.0050(14)
C7 0.070(2) 0.064(2) 0.089(3) 0.0033(18) 0.0177(19) 0.0086(17)
C5 0.096(3) 0.071(2) 0.092(3) 0.011(2) 0.041(2) 0.023(2)
O1 0.091(2) 0.236(5) 0.160(4) -0.104(4) 0.015(2) 0.060(3)
C21 0.071(2) 0.114(3) 0.063(2) -0.010(2) 0.0155(17) 0.016(2)
C9 0.085(3) 0.071(2) 0.072(2) 0.0060(17) 0.0064(19) 0.0064(19)
C25 0.093(3) 0.071(2) 0.085(3) -0.0085(19) 0.031(2) 0.000(2)
C1 0.074(3) 0.106(3) 0.103(3) -0.018(3) -0.009(2) 0.015(2)
C24 0.078(2) 0.092(3) 0.077(2) -0.012(2) 0.018(2) -0.001(2)
C20 0.096(3) 0.120(4) 0.093(3) -0.021(3) 0.000(3) 0.024(3)
C22 0.078(3) 0.124(4) 0.079(3) -0.021(2) 0.008(2) 0.027(2)
C30 0.133(4) 0.064(2) 0.122(4) 0.007(2) 0.048(3) 0.010(3)
C4 0.114(4) 0.082(3) 0.168(6) 0.026(3) 0.082(4) 0.031(3)
C8 0.081(3) 0.080(3) 0.152(5) 0.017(3) 0.036(3) 0.025(2)
C3 0.064(3) 0.082(3) 0.238(8) 0.001(4) 0.046(4) 0.009(2)
C28 0.105(3) 0.095(3) 0.124(4) -0.004(3) 0.057(3) 0.014(3)
C10 0.093(3) 0.104(3) 0.092(3) 0.015(3) 0.011(2) -0.018(3)
C16 0.128(4) 0.117(4) 0.077(3) 0.007(3) 0.011(3) 0.038(3)
C19 0.090(4) 0.171(6) 0.102(4) -0.003(4) -0.007(3) -0.003(4)
C18 0.078(3) 0.243(9) 0.079(3) -0.004(5) 0.006(3) 0.035(5)
C29 0.129(4) 0.085(3) 0.138(5) -0.023(3) 0.056(4) 0.009(3)
C17 0.135(6) 0.198(8) 0.082(3) 0.002(4) -0.007(3) 0.093(6)
C26 0.116(4) 0.070(3) 0.145(5) -0.015(3) 0.062(3) -0.002(2)
C2 0.077(3) 0.119(4) 0.179(6) -0.030(4) -0.033(4) 0.022(3)
C23 0.090(3) 0.213(7) 0.118(4) -0.044(4) -0.008(3) 0.060(4)
C13 0.081(3) 0.180(7) 0.177(7) 0.080(5) -0.005(4) -0.031(4)
C14 0.121(5) 0.180(6) 0.133(5) 0.056(5) 0.030(4) -0.027(4)
O2 0.124(3) 0.246(6) 0.096(3) 0.012(3) 0.035(2) -0.045(3)
C12 0.141(6) 0.175(7) 0.119(5) 0.018(4) -0.029(4) -0.045(5)
C15 0.155(6) 0.144(5) 0.090(3) -0.002(3) 0.025(4) -0.006(4)
C11 0.111(4) 0.186(7) 0.110(4) 0.036(4) 0.010(3) -0.035(4)
C27 0.146(5) 0.083(3) 0.147(5) 0.022(3) 0.072(4) 0.012(3)

loop_
_atom_type_symbol
_atom_type_description
_atom_type_scat_dispersion_real
_atom_type_scat_dispersion_imag
_atom_type_scat_source
C C 0.0181 0.0091 'International Tables Vol C Tables 4.2.6.8 and 6.1.1.4'
H H 0.0000 0.0000 'International Tables Vol C Tables 4.2.6.8 and 6.1.1.4'
O O 0.0492 0.0322 'International Tables Vol C Tables 4.2.6.8 and 6.1.1.4'
S S 0.3331 0.5567 'International Tables Vol C Tables 4.2.6.8 and 6.1.1.4'

loop_
_geom_angle_atom_site_label_1
_geom_angle_atom_site_label_2
_geom_angle_atom_site_label_3
_geom_angle
_geom_angle_site_symmetry_1
_geom_angle_site_symmetry_3
_geom_angle_publ_flag
O4 S1 O3 117.03(19) . . ?
O4 S1 C6 108.37(17) . . ?
O4 S1 C7 109.96(19) . . ?
O3 S1 C6 108.99(17) . . ?
O3 S1 C7 107.37(19) . . ?
C6 S1 C7 104.40(17) . . ?
O1 S2 C21 107.9(2) . . ?
O1 S2 C22 108.7(3) . . ?
C21 S2 C22 104.84(19) . . ?
O2 S2 O1 117.9(3) . . ?
O2 S2 C21 108.2(3) . . ?
O2 S2 C22 108.4(3) . . ?
C5 C6 S1 119.4(3) . . ?
C1 C6 S1 119.5(3) . . ?
C1 C6 C5 121.1(4) . . ?
C9 C7 S1 109.8(3) . . ?
C9 C7 C8 113.6(4) . . ?
C8 C7 S1 107.4(3) . . ?
C4 C5 C6 119.4(5) . . ?
C20 C21 S2 118.3(4) . . ?
C20 C21 C16 119.4(5) . . ?
C16 C21 S2 122.2(4) . . ?
C10 C9 C7 127.4(4) . . ?
C24 C25 C30 121.7(4) . . ?
C24 C25 C26 125.1(4) . . ?
C26 C25 C30 113.2(4) . . ?
C6 C1 C2 118.2(5) . . ?
C25 C24 C22 129.7(4) . . ?
C19 C20 C21 119.8(6) . . ?
C24 C22 S2 110.6(3) . . ?
C24 C22 C23 112.2(4) . . ?
C23 C22 S2 106.8(3) . . ?
C29 C30 C25 112.5(4) . . ?
C5 C4 C3 120.6(6) . . ?
C4 C3 C2 120.7(5) . . ?
C29 C28 C27 110.4(4) . . ?
C9 C10 C15 120.6(5) . . ?
C9 C10 C11 126.9(4) . . ?
C11 C10 C15 112.4(5) . . ?
C17 C16 C21 120.0(6) . . ?
C18 C19 C20 120.9(7) . . ?
C19 C18 C17 120.8(6) . . ?
C30 C29 C28 111.3(5) . . ?
C16 C17 C18 119.1(6) . . ?
C27 C26 C25 112.3(4) . . ?
C3 C2 C1 120.0(6) . . ?
C14 C13 C12 109.5(5) . . ?
C15 C14 C13 112.9(6) . . ?
C11 C12 C13 113.5(7) . . ?
C14 C15 C10 113.0(6) . . ?
C12 C11 C10 114.0(6) . . ?
C26 C27 C28 113.6(5) . . ?

loop_
_geom_bond_atom_site_label_1
_geom_bond_atom_site_label_2
_geom_bond_distance
_geom_bond_site_symmetry_2
_geom_bond_publ_flag
S1 O4 1.431(3) . ?
S1 O3 1.433(3) . ?
S1 C6 1.759(3) . ?
S1 C7 1.800(4) . ?
S2 O1 1.426(5) . ?
S2 C21 1.747(4) . ?
S2 C22 1.799(5) . ?
S2 O2 1.410(5) . ?
C6 C5 1.382(5) . ?
C6 C1 1.372(6) . ?
C7 C9 1.468(5) . ?
C7 C8 1.526(6) . ?
C5 C4 1.353(7) . ?
C21 C20 1.377(7) . ?
C21 C16 1.382(7) . ?
C9 C10 1.345(6) . ?
C25 C24 1.330(6) . ?
C25 C30 1.507(6) . ?
C25 C26 1.501(6) . ?
C1 C2 1.393(7) . ?
C24 C22 1.476(6) . ?
C20 C19 1.352(8) . ?
C22 C23 1.533(7) . ?
C30 C29 1.458(7) . ?
C4 C3 1.358(10) . ?
C3 C2 1.366(10) . ?
C28 C29 1.498(7) . ?
C28 C27 1.512(7) . ?
C10 C15 1.516(7) . ?
C10 C11 1.483(8) . ?
C16 C17 1.367(9) . ?
C19 C18 1.341(10) . ?
C18 C17 1.378(10) . ?
C26 C27 1.451(7) . ?
C13 C14 1.468(9) . ?
C13 C12 1.562(10) . ?
C14 C15 1.397(9) . ?
C12 C11 1.382(9) . ?
